data_7063431
loop_
_publ_author_name
'Karata\,s, Mert Olgun'
'\"Ozdemir, Nam\?ik'
'K\"u\,c\"ukbay, Hasan'

_publ_section_title
;
 Synthesis of imidazole-fused pentacyclic pyrrolo[3,4-c]coumarins via
 base-promoted rearrangement of coumarin-substituted N-heterocyclic
 carbene precursors
;
_journal_issue 38
_journal_name_full 'New Journal of Chemistry'
_journal_page_first 16676
_journal_page_last 16682
_journal_paper_doi 10.1039/D4NJ03146F
_journal_volume 48
_journal_year 2024
_chemical_formula_moiety 'C26 H20 N2 O2'
_chemical_formula_sum 'C26 H20 N2 O2'
_chemical_formula_weight 392.44
_space_group_crystal_system monoclinic
_space_group_IT_number 14
_space_group_name_Hall '-P 2ybc'
_space_group_name_H-M_alt 'P 1 21/c 1'
_atom_sites_solution_hydrogens geom
_atom_sites_solution_primary direct
_atom_sites_solution_secondary difmap
_audit_creation_method SHELXL-2019/3
_audit_update_record
;
2023-12-17 deposited with the CCDC.	2024-09-02 downloaded from the CCDC.
;
_cell_angle_alpha 90
_cell_angle_beta 93.359(3)
_cell_angle_gamma 90
_cell_formula_units_Z 4
_cell_length_a 7.3332(6)
_cell_length_b 14.6008(14)
_cell_length_c 18.4846(17)
_cell_measurement_reflns_used 7769
_cell_measurement_temperature 296(2)
_cell_measurement_theta_max 24.16
_cell_measurement_theta_min 2.21
_cell_volume 1975.8(3)
_computing_cell_refinement 'SAINT(Bruker, 2013)'
_computing_data_collection 'APEX2 (Bruker, 2013)'
_computing_data_reduction 'SAINT(Bruker, 2013)'
_computing_molecular_graphics 'OLEX2 (Dolomanov et al., 2009)'
_computing_publication_material 'OLEX2 (Dolomanov et al., 2009) and PLATON (Spek, 2009)'
_computing_structure_refinement 'SHELXL-2019/3 (Sheldrick, 2015)'
_computing_structure_solution 'SHELXT 2018/2 (Sheldrick, 2015)'
_diffrn_ambient_temperature 296(2)
_diffrn_measured_fraction_theta_full 0.999
_diffrn_measured_fraction_theta_max 0.999
_diffrn_measurement_device_type 'Bruker D8 QUEST'
_diffrn_measurement_method '\f and \w scans'
_diffrn_radiation_monochromator graphite
_diffrn_radiation_source 'fine-focus sealed tube'
_diffrn_radiation_type MoK\a
_diffrn_radiation_wavelength 0.71073
_diffrn_reflns_av_R_equivalents 0.0680
_diffrn_reflns_av_unetI/netI 0.0369
_diffrn_reflns_Laue_measured_fraction_full 0.999
_diffrn_reflns_Laue_measured_fraction_max 0.999
_diffrn_reflns_limit_h_max 8
_diffrn_reflns_limit_h_min -8
_diffrn_reflns_limit_k_max 17
_diffrn_reflns_limit_k_min -17
_diffrn_reflns_limit_l_max 21
_diffrn_reflns_limit_l_min -21
_diffrn_reflns_number 44473
_diffrn_reflns_point_group_measured_fraction_full 0.999
_diffrn_reflns_point_group_measured_fraction_max 0.999
_diffrn_reflns_theta_full 25.050
_diffrn_reflns_theta_max 25.050
_diffrn_reflns_theta_min 2.611
_exptl_absorpt_coefficient_mu 0.084
_exptl_absorpt_correction_type none
_exptl_crystal_colour yellow
_exptl_crystal_density_diffrn 1.319
_exptl_crystal_description block
_exptl_crystal_F_000 824
_exptl_crystal_size_max 0.090
_exptl_crystal_size_mid 0.060
_exptl_crystal_size_min 0.050
_refine_diff_density_max 0.185
_refine_diff_density_min -0.147
_refine_diff_density_rms 0.033
_refine_ls_extinction_coef 0.0085(14)
_refine_ls_extinction_expression Fc^*^=kFc[1+0.001xFc^2^\l^3^/sin(2\q)]^-1/4^
_refine_ls_extinction_method 'SHELXL-2019/2 (Sheldrick 2019)'
_refine_ls_goodness_of_fit_ref 1.056
_refine_ls_hydrogen_treatment constr
_refine_ls_matrix_type full
_refine_ls_number_parameters 274
_refine_ls_number_reflns 3496
_refine_ls_number_restraints 0
_refine_ls_restrained_S_all 1.056
_refine_ls_R_factor_all 0.0938
_refine_ls_R_factor_gt 0.0534
_refine_ls_shift/su_max 0.000
_refine_ls_shift/su_mean 0.000
_refine_ls_structure_factor_coef Fsqd
_refine_ls_weighting_details 'w=1/[\s^2^(Fo^2^)+(0.0511P)^2^+0.5480P] where P=(Fo^2^+2Fc^2^)/3'
_refine_ls_weighting_scheme calc
_refine_ls_wR_factor_gt 0.1139
_refine_ls_wR_factor_ref 0.1313
_reflns_Friedel_coverage 0.000
_reflns_number_gt 2284
_reflns_number_total 3496
_reflns_threshold_expression 'I > 2\s(I)'
_cod_data_source_file d4nj03146f2.cif
_cod_data_source_block 2f
_cod_depositor_comments 'Adding full bibliography for 7063428--7063431.cif.'
_cod_original_sg_symbol_H-M 'P 21/c'
_cod_database_code 7063431
_shelx_shelxl_version_number 2019/3
_shelx_space_group_comment
;
The symmetry employed for this shelxl refinement is uniquely defined
by the following loop, which should always be used as a source of
symmetry information in preference to the above space-group names.
They are only intended as comments.
;
_shelx_estimated_absorpt_t_min 0.992
_shelx_estimated_absorpt_t_max 0.996

loop_
_space_group_symop_operation_xyz
'x, y, z'
'-x, y+1/2, -z+1/2'
'-x, -y, -z'
'x, -y-1/2, z-1/2'

loop_
_atom_site_label
_atom_site_type_symbol
_atom_site_fract_x
_atom_site_fract_y
_atom_site_fract_z
_atom_site_U_iso_or_equiv
_atom_site_adp_type
_atom_site_occupancy
_atom_site_site_symmetry_order
_atom_site_calc_flag
_atom_site_refinement_flags_posn
_atom_site_refinement_flags_adp
_atom_site_refinement_flags_occupancy
_atom_site_disorder_assembly
_atom_site_disorder_group
O1 O 0.1631(2) 0.37738(11) 0.40603(9) 0.0608(5) Uani 1 1 d . . . . .
O2 O 0.0678(2) 0.45595(13) 0.30931(9) 0.0780(6) Uani 1 1 d . . . . .
N1 N 0.1049(2) 0.69358(13) 0.34271(9) 0.0510(5) Uani 1 1 d . . . . .
N2 N 0.1984(2) 0.68109(12) 0.45832(9) 0.0431(4) Uani 1 1 d . . . . .
C1 C 0.3001(4) 0.5818(2) 0.20135(13) 0.0668(7) Uani 1 1 d . . . . .
H1 H 0.231516 0.529461 0.209063 0.080 Uiso 1 1 calc R U . . .
C2 C 0.4615(4) 0.5742(2) 0.16640(14) 0.0763(8) Uani 1 1 d . . . . .
H2 H 0.500114 0.517295 0.150745 0.092 Uiso 1 1 calc R U . . .
C3 C 0.5632(4) 0.6499(2) 0.15501(15) 0.0797(8) Uani 1 1 d . . . . .
H3 H 0.672485 0.644605 0.132257 0.096 Uiso 1 1 calc R U . . .
C4 C 0.5055(4) 0.7342(2) 0.17689(15) 0.0849(9) Uani 1 1 d . . . . .
H4 H 0.574695 0.786077 0.168537 0.102 Uiso 1 1 calc R U . . .
C5 C 0.3430(4) 0.7419(2) 0.21164(14) 0.0742(8) Uani 1 1 d . . . . .
H5 H 0.303537 0.799228 0.226118 0.089 Uiso 1 1 calc R U . . .
C6 C 0.2395(3) 0.66521(19) 0.22487(11) 0.0571(6) Uani 1 1 d . . . . .
C7 C 0.0678(3) 0.67187(19) 0.26591(12) 0.0641(7) Uani 1 1 d . . . . .
H7A H -0.010684 0.718884 0.243865 0.077 Uiso 1 1 calc R U . . .
H7B H 0.002692 0.614096 0.261842 0.077 Uiso 1 1 calc R U . . .
C8 C 0.1240(3) 0.78150(17) 0.37198(12) 0.0512(6) Uani 1 1 d . . . . .
C9 C 0.0943(3) 0.8672(2) 0.34089(15) 0.0674(7) Uani 1 1 d . . . . .
H9 H 0.056934 0.873583 0.292199 0.081 Uiso 1 1 calc R U . . .
C10 C 0.1224(3) 0.94229(19) 0.38526(18) 0.0770(8) Uani 1 1 d . . . . .
H10 H 0.103073 1.000394 0.365660 0.092 Uiso 1 1 calc R U . . .
C11 C 0.1782(3) 0.93471(18) 0.45787(18) 0.0743(8) Uani 1 1 d . . . . .
H11 H 0.195635 0.987302 0.485806 0.089 Uiso 1 1 calc R U . . .
C12 C 0.2084(3) 0.84941(17) 0.48930(14) 0.0601(7) Uani 1 1 d . . . . .
H12 H 0.245455 0.843293 0.538038 0.072 Uiso 1 1 calc R U . . .
C13 C 0.1810(3) 0.77408(15) 0.44504(12) 0.0461(5) Uani 1 1 d . . . . .
C14 C 0.2477(3) 0.62264(14) 0.51521(11) 0.0427(5) Uani 1 1 d . . . . .
H14 H 0.284142 0.639712 0.562330 0.051 Uiso 1 1 calc R U . . .
C15 C 0.2328(2) 0.53534(14) 0.48914(10) 0.0394(5) Uani 1 1 d . . . . .
C16 C 0.2661(2) 0.44615(14) 0.52195(11) 0.0430(5) Uani 1 1 d . . . . .
C17 C 0.3356(3) 0.42962(15) 0.59344(12) 0.0495(6) Uani 1 1 d . . . . .
C18 C 0.3808(3) 0.50655(17) 0.64458(12) 0.0631(7) Uani 1 1 d . . . . .
H18A H 0.428922 0.482282 0.690046 0.095 Uiso 1 1 calc R U . . .
H18B H 0.272335 0.541242 0.652085 0.095 Uiso 1 1 calc R U . . .
H18C H 0.470264 0.545590 0.624494 0.095 Uiso 1 1 calc R U . . .
C19 C 0.3625(3) 0.33999(17) 0.61649(14) 0.0613(7) Uani 1 1 d . . . . .
H19 H 0.409167 0.329964 0.663695 0.074 Uiso 1 1 calc R U . . .
C20 C 0.3237(3) 0.26507(17) 0.57299(17) 0.0656(7) Uani 1 1 d . . . . .
C21 C 0.3555(4) 0.16846(17) 0.60051(19) 0.0922(10) Uani 1 1 d . . . . .
H21A H 0.484110 0.155578 0.603459 0.138 Uiso 1 1 calc R U . . .
H21B H 0.293937 0.125978 0.567836 0.138 Uiso 1 1 calc R U . . .
H21C H 0.308680 0.162533 0.647708 0.138 Uiso 1 1 calc R U . . .
C22 C 0.2553(3) 0.28116(16) 0.50277(16) 0.0635(7) Uani 1 1 d . . . . .
H22 H 0.226771 0.232075 0.472096 0.076 Uiso 1 1 calc R U . . .
C23 C 0.2290(3) 0.36992(16) 0.47793(13) 0.0509(6) Uani 1 1 d . . . . .
C24 C 0.1294(3) 0.46063(17) 0.37177(13) 0.0543(6) Uani 1 1 d . . . . .
C25 C 0.1700(3) 0.53953(15) 0.41392(11) 0.0422(5) Uani 1 1 d . . . . .
C26 C 0.1521(3) 0.63202(15) 0.39710(11) 0.0437(5) Uani 1 1 d . . . . .

loop_
_atom_site_aniso_label
_atom_site_aniso_U_11
_atom_site_aniso_U_22
_atom_site_aniso_U_33
_atom_site_aniso_U_23
_atom_site_aniso_U_13
_atom_site_aniso_U_12
O1 0.0647(10) 0.0559(11) 0.0630(11) -0.0160(9) 0.0152(8) -0.0123(8)
O2 0.0893(13) 0.0960(14) 0.0481(11) -0.0195(10) -0.0014(9) -0.0292(10)
N1 0.0447(11) 0.0681(14) 0.0399(10) 0.0092(10) -0.0009(8) -0.0008(9)
N2 0.0391(10) 0.0477(12) 0.0426(10) 0.0011(9) 0.0034(8) -0.0006(8)
C1 0.0671(17) 0.083(2) 0.0499(15) 0.0095(14) -0.0015(13) -0.0101(15)
C2 0.083(2) 0.084(2) 0.0628(17) 0.0129(15) 0.0125(15) 0.0069(17)
C3 0.080(2) 0.090(2) 0.0715(19) 0.0265(17) 0.0261(15) 0.0161(18)
C4 0.092(2) 0.085(2) 0.081(2) 0.0337(17) 0.0303(17) -0.0051(17)
C5 0.089(2) 0.0724(19) 0.0627(17) 0.0217(14) 0.0187(15) 0.0078(16)
C6 0.0573(15) 0.0774(18) 0.0357(12) 0.0149(13) -0.0036(11) 0.0026(14)
C7 0.0520(15) 0.094(2) 0.0449(14) 0.0109(13) -0.0072(11) -0.0010(13)
C8 0.0372(12) 0.0602(16) 0.0567(15) 0.0138(13) 0.0061(10) 0.0008(11)
C9 0.0506(15) 0.078(2) 0.0736(17) 0.0263(16) 0.0051(12) 0.0059(13)
C10 0.0602(17) 0.0579(19) 0.113(3) 0.0278(18) 0.0065(16) 0.0072(13)
C11 0.0676(17) 0.0528(18) 0.103(2) 0.0021(16) 0.0056(16) 0.0043(13)
C12 0.0570(15) 0.0563(17) 0.0671(16) 0.0012(13) 0.0058(12) 0.0019(12)
C13 0.0378(12) 0.0489(15) 0.0519(14) 0.0061(11) 0.0045(10) -0.0001(10)
C14 0.0420(12) 0.0487(14) 0.0373(12) 0.0012(10) 0.0009(9) -0.0002(10)
C15 0.0295(11) 0.0482(14) 0.0412(12) -0.0048(10) 0.0075(9) -0.0002(9)
C16 0.0318(11) 0.0436(13) 0.0545(14) -0.0023(11) 0.0116(10) -0.0004(9)
C17 0.0372(12) 0.0536(15) 0.0580(15) 0.0094(12) 0.0067(10) 0.0048(10)
C18 0.0659(15) 0.0687(17) 0.0530(15) 0.0083(13) -0.0112(12) 0.0077(13)
C19 0.0461(14) 0.0603(18) 0.0779(18) 0.0151(14) 0.0051(12) 0.0043(12)
C20 0.0420(14) 0.0570(18) 0.100(2) 0.0134(16) 0.0219(14) 0.0023(12)
C21 0.0681(18) 0.0534(17) 0.158(3) 0.0244(18) 0.0292(18) 0.0062(14)
C22 0.0509(14) 0.0450(16) 0.097(2) -0.0109(14) 0.0276(14) -0.0056(12)
C23 0.0385(12) 0.0560(16) 0.0599(15) -0.0070(12) 0.0174(11) -0.0037(11)
C24 0.0435(13) 0.0691(18) 0.0513(15) -0.0121(13) 0.0115(11) -0.0130(12)
C25 0.0344(11) 0.0513(15) 0.0412(12) -0.0053(11) 0.0065(9) -0.0054(10)
C26 0.0329(11) 0.0618(16) 0.0366(12) -0.0025(11) 0.0029(9) -0.0042(10)

loop_
_atom_type_symbol
_atom_type_description
_atom_type_scat_dispersion_real
_atom_type_scat_dispersion_imag
_atom_type_scat_source
C C 0.0033 0.0016 'International Tables Vol C Tables 4.2.6.8 and 6.1.1.4'
H H 0.0000 0.0000 'International Tables Vol C Tables 4.2.6.8 and 6.1.1.4'
N N 0.0061 0.0033 'International Tables Vol C Tables 4.2.6.8 and 6.1.1.4'
O O 0.0106 0.0060 'International Tables Vol C Tables 4.2.6.8 and 6.1.1.4'

loop_
_geom_angle_atom_site_label_1
_geom_angle_atom_site_label_2
_geom_angle_atom_site_label_3
_geom_angle
_geom_angle_site_symmetry_1
_geom_angle_site_symmetry_3
_geom_angle_publ_flag
C24 O1 C23 123.21(18) . . ?
C26 N1 C8 107.56(17) . . ?
C26 N1 C7 126.2(2) . . ?
C8 N1 C7 125.67(19) . . ?
C26 N2 C13 110.59(17) . . ?
C26 N2 C14 110.31(17) . . ?
C13 N2 C14 139.10(18) . . ?
C6 C1 C2 121.2(3) . . ?
C6 C1 H1 119.4 . . ?
C2 C1 H1 119.4 . . ?
C3 C2 C1 120.0(3) . . ?
C3 C2 H2 120.0 . . ?
C1 C2 H2 120.0 . . ?
C2 C3 C4 120.2(3) . . ?
C2 C3 H3 119.9 . . ?
C4 C3 H3 119.9 . . ?
C3 C4 C5 119.8(3) . . ?
C3 C4 H4 120.1 . . ?
C5 C4 H4 120.1 . . ?
C6 C5 C4 120.7(3) . . ?
C6 C5 H5 119.7 . . ?
C4 C5 H5 119.7 . . ?
C1 C6 C5 118.1(2) . . ?
C1 C6 C7 120.6(2) . . ?
C5 C6 C7 121.3(3) . . ?
N1 C7 C6 112.81(17) . . ?
N1 C7 H7A 109.0 . . ?
C6 C7 H7A 109.0 . . ?
N1 C7 H7B 109.0 . . ?
C6 C7 H7B 109.0 . . ?
H7A C7 H7B 107.8 . . ?
C9 C8 C13 120.1(2) . . ?
C9 C8 N1 131.1(2) . . ?
C13 C8 N1 108.75(19) . . ?
C10 C9 C8 117.2(2) . . ?
C10 C9 H9 121.4 . . ?
C8 C9 H9 121.4 . . ?
C9 C10 C11 122.6(2) . . ?
C9 C10 H10 118.7 . . ?
C11 C10 H10 118.7 . . ?
C10 C11 C12 120.6(3) . . ?
C10 C11 H11 119.7 . . ?
C12 C11 H11 119.7 . . ?
C13 C12 C11 117.0(2) . . ?
C13 C12 H12 121.5 . . ?
C11 C12 H12 121.5 . . ?
C12 C13 N2 132.0(2) . . ?
C12 C13 C8 122.5(2) . . ?
N2 C13 C8 105.50(19) . . ?
C15 C14 N2 107.17(17) . . ?
C15 C14 H14 126.4 . . ?
N2 C14 H14 126.4 . . ?
C14 C15 C25 108.40(18) . . ?
C14 C15 C16 133.04(19) . . ?
C25 C15 C16 118.56(18) . . ?
C23 C16 C17 117.2(2) . . ?
C23 C16 C15 116.7(2) . . ?
C17 C16 C15 126.05(19) . . ?
C19 C17 C16 119.1(2) . . ?
C19 C17 C18 119.5(2) . . ?
C16 C17 C18 121.3(2) . . ?
C17 C18 H18A 109.5 . . ?
C17 C18 H18B 109.5 . . ?
H18A C18 H18B 109.5 . . ?
C17 C18 H18C 109.5 . . ?
H18A C18 H18C 109.5 . . ?
H18B C18 H18C 109.5 . . ?
C20 C19 C17 123.3(2) . . ?
C20 C19 H19 118.3 . . ?
C17 C19 H19 118.3 . . ?
C19 C20 C22 117.6(2) . . ?
C19 C20 C21 121.4(3) . . ?
C22 C20 C21 120.9(3) . . ?
C20 C21 H21A 109.5 . . ?
C20 C21 H21B 109.5 . . ?
H21A C21 H21B 109.5 . . ?
C20 C21 H21C 109.5 . . ?
H21A C21 H21C 109.5 . . ?
H21B C21 H21C 109.5 . . ?
C20 C22 C23 120.4(2) . . ?
C20 C22 H22 119.8 . . ?
C23 C22 H22 119.8 . . ?
C22 C23 O1 115.1(2) . . ?
C22 C23 C16 122.3(2) . . ?
O1 C23 C16 122.6(2) . . ?
O2 C24 O1 115.5(2) . . ?
O2 C24 C25 128.6(2) . . ?
O1 C24 C25 115.9(2) . . ?
C26 C25 C24 130.9(2) . . ?
C26 C25 C15 106.14(17) . . ?
C24 C25 C15 122.9(2) . . ?
N2 C26 N1 107.59(18) . . ?
N2 C26 C25 107.97(17) . . ?
N1 C26 C25 144.4(2) . . ?

loop_
_geom_bond_atom_site_label_1
_geom_bond_atom_site_label_2
_geom_bond_distance
_geom_bond_site_symmetry_2
_geom_bond_publ_flag
O1 C24 1.386(3) . ?
O1 C23 1.392(3) . ?
O2 C24 1.217(3) . ?
N1 C26 1.377(3) . ?
N1 C8 1.397(3) . ?
N1 C7 1.464(3) . ?
N2 C26 1.365(2) . ?
N2 C13 1.384(3) . ?
N2 C14 1.386(2) . ?
C1 C6 1.376(3) . ?
C1 C2 1.385(3) . ?
C1 H1 0.9300 . ?
C2 C3 1.357(4) . ?
C2 H2 0.9300 . ?
C3 C4 1.370(4) . ?
C3 H3 0.9300 . ?
C4 C5 1.391(4) . ?
C4 H4 0.9300 . ?
C5 C6 1.382(3) . ?
C5 H5 0.9300 . ?
C6 C7 1.511(3) . ?
C7 H7A 0.9700 . ?
C7 H7B 0.9700 . ?
C8 C9 1.389(3) . ?
C8 C13 1.394(3) . ?
C9 C10 1.378(4) . ?
C9 H9 0.9300 . ?
C10 C11 1.384(4) . ?
C10 H10 0.9300 . ?
C11 C12 1.387(3) . ?
C11 H11 0.9300 . ?
C12 C13 1.378(3) . ?
C12 H12 0.9300 . ?
C14 C15 1.365(3) . ?
C14 H14 0.9300 . ?
C15 C25 1.440(3) . ?
C15 C16 1.451(3) . ?
C16 C23 1.396(3) . ?
C16 C17 1.409(3) . ?
C17 C19 1.387(3) . ?
C17 C18 1.493(3) . ?
C18 H18A 0.9600 . ?
C18 H18B 0.9600 . ?
C18 H18C 0.9600 . ?
C19 C20 1.377(3) . ?
C19 H19 0.9300 . ?
C20 C22 1.384(4) . ?
C20 C21 1.513(3) . ?
C21 H21A 0.9600 . ?
C21 H21B 0.9600 . ?
C21 H21C 0.9600 . ?
C22 C23 1.385(3) . ?
C22 H22 0.9300 . ?
C24 C25 1.413(3) . ?
C25 C26 1.390(3) . ?

loop_
_geom_torsion_atom_site_label_1
_geom_torsion_atom_site_label_2
_geom_torsion_atom_site_label_3
_geom_torsion_atom_site_label_4
_geom_torsion
_geom_torsion_site_symmetry_1
_geom_torsion_site_symmetry_2
_geom_torsion_site_symmetry_3
_geom_torsion_site_symmetry_4
_geom_torsion_publ_flag
C6 C1 C2 C3 0.2(4) . . . . ?
C1 C2 C3 C4 -1.1(4) . . . . ?
C2 C3 C4 C5 0.7(4) . . . . ?
C3 C4 C5 C6 0.5(4) . . . . ?
C2 C1 C6 C5 1.0(3) . . . . ?
C2 C1 C6 C7 -177.2(2) . . . . ?
C4 C5 C6 C1 -1.3(4) . . . . ?
C4 C5 C6 C7 176.9(2) . . . . ?
C26 N1 C7 C6 -83.4(3) . . . . ?
C8 N1 C7 C6 86.9(3) . . . . ?
C1 C6 C7 N1 108.8(3) . . . . ?
C5 C6 C7 N1 -69.4(3) . . . . ?
C26 N1 C8 C9 -179.9(2) . . . . ?
C7 N1 C8 C9 8.3(3) . . . . ?
C26 N1 C8 C13 -0.8(2) . . . . ?
C7 N1 C8 C13 -172.58(18) . . . . ?
C13 C8 C9 C10 -0.4(3) . . . . ?
N1 C8 C9 C10 178.7(2) . . . . ?
C8 C9 C10 C11 0.1(4) . . . . ?
C9 C10 C11 C12 -0.1(4) . . . . ?
C10 C11 C12 C13 0.3(4) . . . . ?
C11 C12 C13 N2 179.9(2) . . . . ?
C11 C12 C13 C8 -0.5(3) . . . . ?
C26 N2 C13 C12 178.7(2) . . . . ?
C14 N2 C13 C12 -0.8(4) . . . . ?
C26 N2 C13 C8 -0.9(2) . . . . ?
C14 N2 C13 C8 179.6(2) . . . . ?
C9 C8 C13 C12 0.6(3) . . . . ?
N1 C8 C13 C12 -178.63(19) . . . . ?
C9 C8 C13 N2 -179.73(18) . . . . ?
N1 C8 C13 N2 1.0(2) . . . . ?
C26 N2 C14 C15 0.2(2) . . . . ?
C13 N2 C14 C15 179.8(2) . . . . ?
N2 C14 C15 C25 -0.7(2) . . . . ?
N2 C14 C15 C16 179.57(19) . . . . ?
C14 C15 C16 C23 177.8(2) . . . . ?
C25 C15 C16 C23 -1.8(3) . . . . ?
C14 C15 C16 C17 -3.5(3) . . . . ?
C25 C15 C16 C17 176.80(17) . . . . ?
C23 C16 C17 C19 -0.3(3) . . . . ?
C15 C16 C17 C19 -178.99(19) . . . . ?
C23 C16 C17 C18 179.56(19) . . . . ?
C15 C16 C17 C18 0.9(3) . . . . ?
C16 C17 C19 C20 -0.4(3) . . . . ?
C18 C17 C19 C20 179.7(2) . . . . ?
C17 C19 C20 C22 0.3(3) . . . . ?
C17 C19 C20 C21 180.0(2) . . . . ?
C19 C20 C22 C23 0.5(3) . . . . ?
C21 C20 C22 C23 -179.1(2) . . . . ?
C20 C22 C23 O1 178.76(19) . . . . ?
C20 C22 C23 C16 -1.3(3) . . . . ?
C24 O1 C23 C22 -179.67(18) . . . . ?
C24 O1 C23 C16 0.4(3) . . . . ?
C17 C16 C23 C22 1.2(3) . . . . ?
C15 C16 C23 C22 179.94(18) . . . . ?
C17 C16 C23 O1 -178.86(17) . . . . ?
C15 C16 C23 O1 -0.1(3) . . . . ?
C23 O1 C24 O2 -178.29(18) . . . . ?
C23 O1 C24 C25 1.4(3) . . . . ?
O2 C24 C25 C26 0.0(4) . . . . ?
O1 C24 C25 C26 -179.55(19) . . . . ?
O2 C24 C25 C15 176.2(2) . . . . ?
O1 C24 C25 C15 -3.4(3) . . . . ?
C14 C15 C25 C26 0.9(2) . . . . ?
C16 C15 C25 C26 -179.30(16) . . . . ?
C14 C15 C25 C24 -176.01(18) . . . . ?
C16 C15 C25 C24 3.7(3) . . . . ?
C13 N2 C26 N1 0.4(2) . . . . ?
C14 N2 C26 N1 -179.90(15) . . . . ?
C13 N2 C26 C25 -179.31(16) . . . . ?
C14 N2 C26 C25 0.4(2) . . . . ?
C8 N1 C26 N2 0.2(2) . . . . ?
C7 N1 C26 N2 171.96(18) . . . . ?
C8 N1 C26 C25 179.8(3) . . . . ?
C7 N1 C26 C25 -8.5(4) . . . . ?
C24 C25 C26 N2 175.83(19) . . . . ?
C15 C25 C26 N2 -0.8(2) . . . . ?
C24 C25 C26 N1 -3.7(4) . . . . ?
C15 C25 C26 N1 179.6(3) . . . . ?
